data_7213121
loop_
_publ_author_name
'Chen, Xiao&#x00AD;Feng'
'Zhu, Xu&#x00AD;Hui'
'Xu, Yao&#x00AD;Hua'
'Shanmuga Sundara Raj, S.'
'\"Ozt\"urk, Sema'
'Fun, Hoong&#x00AD;Kun'
'Ma, Jing'
'You, Xiao&#x00AD;Zeng'

_publ_section_title
;
 Triboluminescence and crystal structures of non&#x00AD;ionic europium
 complexes
;
_journal_issue 11
_journal_name_full 'Journal of Materials Chemistry'
_journal_page_first 2919
_journal_paper_doi 10.1039/a904411f
_journal_volume 9
_journal_year 1999
_chemical_formula_sum 'C57 H47 Eu N2 O7'
_chemical_formula_weight 1023.93
_chemical_name_systematic
; 
 ? 
;
_space_group_IT_number 14
_symmetry_cell_setting monoclinic
_symmetry_space_group_name_Hall '-P 2yn'
_symmetry_space_group_name_H-M 'P 1 21/n 1'
_atom_sites_solution_hydrogens difmap
_atom_sites_solution_primary direct
_atom_sites_solution_secondary difmap
_audit_creation_method SHELXL-97
_cell_angle_alpha 90.00
_cell_angle_beta 99.8180(10)
_cell_angle_gamma 90.00
_cell_formula_units_Z 4
_cell_length_a 12.2720(2)
_cell_length_b 23.5505(4)
_cell_length_c 16.8123(3)
_cell_measurement_reflns_used 7623
_cell_measurement_temperature 293(2)
_cell_measurement_theta_max 33.2
_cell_measurement_theta_min 2.84
_cell_volume 4787.79(14)
_computing_cell_refinement 'SAINT (Siemens, 1996)'
_computing_data_collection 'SMART (Siemens, 1996)'
_computing_data_reduction 'SAINT (Siemens, 1996)'
_computing_molecular_graphics 'SHELXTL (Sheldrick, 1996)'
_computing_publication_material
; SHELXTL (Sheldrick, 1996)
  PARST (Nardelli, 1995) 
;
_computing_structure_refinement 'SHELXL-97 (Sheldrick, 1997)'
_computing_structure_solution 'SHELXS-97 (Sheldrick, 1990)'
_diffrn_ambient_temperature 293(2)
_diffrn_detector_area_resol_mean 8.33
_diffrn_measurement_device
;
Siemens SMART CCD area detector diffractometer 
;
_diffrn_measurement_method '\w scans'
_diffrn_radiation_monochromator graphite
_diffrn_radiation_source 'fine-focus sealed tube'
_diffrn_radiation_type MoK\a
_diffrn_radiation_wavelength 0.71073
_diffrn_reflns_av_R_equivalents 0.1017
_diffrn_reflns_av_sigmaI/netI 0.1407
_diffrn_reflns_limit_h_max 15
_diffrn_reflns_limit_h_min -15
_diffrn_reflns_limit_k_max 30
_diffrn_reflns_limit_k_min 0
_diffrn_reflns_limit_l_max 21
_diffrn_reflns_limit_l_min 0
_diffrn_reflns_number 30863
_diffrn_reflns_theta_max 27.50
_diffrn_reflns_theta_min 2.84
_exptl_absorpt_coefficient_mu 1.366
_exptl_absorpt_correction_T_max 0.9225
_exptl_absorpt_correction_T_min 0.5258
_exptl_absorpt_correction_type 'empirical using SADABS (Sheldrick, 1996)'
_exptl_crystal_colour colourless
_exptl_crystal_density_diffrn 1.421
_exptl_crystal_density_method 'not measured'
_exptl_crystal_description plate
_exptl_crystal_F_000 2088
_exptl_crystal_size_max 0.54
_exptl_crystal_size_mid 0.18
_exptl_crystal_size_min 0.06
_refine_diff_density_max 0.726
_refine_diff_density_min -0.607
_refine_diff_density_rms 0.092
_refine_ls_extinction_method none
_refine_ls_goodness_of_fit_ref 1.042
_refine_ls_hydrogen_treatment constr
_refine_ls_matrix_type full
_refine_ls_number_parameters 610
_refine_ls_number_reflns 10960
_refine_ls_number_restraints 2
_refine_ls_restrained_S_all 1.042
_refine_ls_R_factor_all 0.1621
_refine_ls_R_factor_gt 0.0671
_refine_ls_shift/su_max 0.001
_refine_ls_shift/su_mean 0.000
_refine_ls_structure_factor_coef Fsqd
_refine_ls_weighting_details 'calc w=1/[\s^2^(Fo^2^)+(0.0215P)^2^+0.0000P] where P=(Fo^2^+2Fc^2^)/3'
_refine_ls_weighting_scheme calc
_refine_ls_wR_factor_gt 0.0866
_refine_ls_wR_factor_ref 0.1095
_reflns_number_gt 5574
_reflns_number_total 10960
_reflns_threshold_expression >2sigma(I)
_cod_data_source_file 904411fsup1.cif
_cod_data_source_block cxfeu2m
_cod_depositor_comments
;
The following automatic conversions were performed:

'_symmetry_cell_setting' value 'Monoclinic' changed to 'monoclinic'
according to /home/saulius/struct/CIF-dictionaries/cif_core.dic
dictionary named 'cif_core.dic' version 2.4.2 from 2011-04-26.

Automatic conversion script
Id: cif_fix_values 1891 2012-01-12 08:04:46Z andrius 

The following automatic conversions were performed:

'_refine_ls_hydrogen_treatment' value 'constr.' was replaced with the
value 'constr' as specified in the replacement file
'src/cod-tools/trunk/data/replacement-values/replacement_values.lst'.

Automatic conversion script
Id: cif_fix_values 5376 2017-05-30 11:51:03Z andrius 
;
_cod_database_code 7213121

loop_
_symmetry_equiv_pos_as_xyz
'x, y, z'
'-x+1/2, y+1/2, -z+1/2'
'-x, -y, -z'
'x-1/2, -y-1/2, z-1/2'

loop_
_atom_site_label
_atom_site_type_symbol
_atom_site_fract_x
_atom_site_fract_y
_atom_site_fract_z
_atom_site_U_iso_or_equiv
_atom_site_adp_type
_atom_site_occupancy
_atom_site_symmetry_multiplicity
_atom_site_calc_flag
_atom_site_refinement_flags
Eu Eu 0.29000(2) 0.191524(14) 0.412307(16) 0.04518(11) Uani 1 1 d .
O1 O 0.2102(3) 0.11636(17) 0.3307(2) 0.0505(10) Uani 1 1 d .
O2 O 0.4325(3) 0.1392(2) 0.3720(2) 0.0595(12) Uani 1 1 d .
O3 O 0.3955(3) 0.16536(19) 0.5385(2) 0.0610(12) Uani 1 1 d .
O4 O 0.1686(3) 0.15071(18) 0.4880(2) 0.0550(11) Uani 1 1 d .
O5 O 0.2312(3) 0.27258(18) 0.4757(2) 0.0516(11) Uani 1 1 d .
O6 O 0.4285(3) 0.26220(19) 0.4187(2) 0.0582(12) Uani 1 1 d .
N1 N 0.2797(4) 0.2265(2) 0.2645(3) 0.0526(13) Uani 1 1 d .
N2 N 0.1002(4) 0.2242(2) 0.3321(2) 0.0470(13) Uani 1 1 d .
C1 C 0.3730(6) 0.2345(3) 0.2349(4) 0.068(2) Uani 1 1 d .
H1A H 0.4400 0.2280 0.2688 0.081 Uiso 1 1 calc R
C2 C 0.3752(7) 0.2516(3) 0.1575(4) 0.075(2) Uani 1 1 d .
H2A H 0.4423 0.2577 0.1402 0.090 Uiso 1 1 calc R
C3 C 0.2769(8) 0.2598(3) 0.1054(4) 0.078(2) Uani 1 1 d .
C4 C 0.1813(6) 0.2501(3) 0.1352(3) 0.0636(19) Uani 1 1 d .
H4A H 0.1134 0.2538 0.1013 0.076 Uiso 1 1 calc R
C5 C 0.1846(5) 0.2349(3) 0.2150(3) 0.0506(16) Uani 1 1 d .
C6 C 0.0835(5) 0.2296(2) 0.2510(3) 0.0465(15) Uani 1 1 d .
C7 C -0.0224(5) 0.2313(3) 0.2071(3) 0.0574(18) Uani 1 1 d .
H7A H -0.0323 0.2333 0.1511 0.069 Uiso 1 1 calc R
C8 C -0.1133(5) 0.2301(3) 0.2448(4) 0.0561(17) Uani 1 1 d .
C9 C -0.0945(5) 0.2272(3) 0.3277(3) 0.0572(17) Uani 1 1 d .
H9A H -0.1533 0.2275 0.3560 0.069 Uiso 1 1 calc R
C10 C 0.0118(5) 0.2238(3) 0.3679(3) 0.0533(17) Uani 1 1 d .
H10A H 0.0230 0.2211 0.4238 0.064 Uiso 1 1 calc R
C11 C -0.2285(5) 0.2323(3) 0.1980(4) 0.086(2) Uani 1 1 d .
H11A H -0.2805 0.2310 0.2347 0.129 Uiso 1 1 calc R
H11B H -0.2405 0.2005 0.1619 0.129 Uiso 1 1 calc R
H11C H -0.2384 0.2670 0.1675 0.129 Uiso 1 1 calc R
C12 C 0.2746(7) 0.2795(4) 0.0196(4) 0.119(3) Uani 1 1 d .
H12A H 0.3489 0.2839 0.0099 0.179 Uiso 1 1 calc R
H12B H 0.2366 0.3152 0.0115 0.179 Uiso 1 1 calc R
H12C H 0.2368 0.2518 -0.0171 0.179 Uiso 1 1 calc R
C13 C 0.2394(5) 0.0847(3) 0.2786(3) 0.0484(15) Uani 1 1 d .
C14 C 0.1487(5) 0.0563(3) 0.2214(3) 0.0480(16) Uani 1 1 d .
C15 C 0.1656(5) 0.0114(3) 0.1717(3) 0.0535(17) Uani 1 1 d .
H15A H 0.2366 -0.0027 0.1725 0.064 Uiso 1 1 calc R
C16 C 0.0772(6) -0.0125(3) 0.1208(4) 0.066(2) Uani 1 1 d .
H16A H 0.0891 -0.0425 0.0873 0.079 Uiso 1 1 calc R
C17 C -0.0268(6) 0.0073(3) 0.1192(4) 0.072(2) Uani 1 1 d .
H17A H -0.0856 -0.0095 0.0852 0.087 Uiso 1 1 calc R
C18 C -0.0458(5) 0.0516(3) 0.1669(4) 0.065(2) Uani 1 1 d .
H18A H -0.1170 0.0657 0.1647 0.079 Uiso 1 1 calc R
C19 C 0.0413(5) 0.0752(3) 0.2185(3) 0.0570(17) Uani 1 1 d .
H19A H 0.0277 0.1047 0.2523 0.068 Uiso 1 1 calc R
C20 C 0.3488(5) 0.0750(3) 0.2704(3) 0.0574(18) Uani 1 1 d .
H20A H 0.3629 0.0506 0.2298 0.069 Uiso 1 1 calc R
C21 C 0.4391(5) 0.1003(3) 0.3208(4) 0.0552(17) Uani 1 1 d .
C22 C 0.5537(5) 0.0814(3) 0.3142(4) 0.0574(18) Uani 1 1 d .
C23 C 0.6408(6) 0.1159(4) 0.3427(5) 0.087(2) Uani 1 1 d .
H23A H 0.6277 0.1512 0.3639 0.104 Uiso 1 1 calc R
C24 C 0.7474(6) 0.0995(5) 0.3404(6) 0.112(3) Uani 1 1 d .
H24A H 0.8057 0.1233 0.3614 0.135 Uiso 1 1 calc R
C25 C 0.7685(7) 0.0491(5) 0.3080(6) 0.096(3) Uani 1 1 d .
H25A H 0.8411 0.0381 0.3070 0.116 Uiso 1 1 calc R
C26 C 0.6840(7) 0.0150(4) 0.2772(5) 0.095(3) Uani 1 1 d .
H26A H 0.6979 -0.0194 0.2537 0.114 Uiso 1 1 calc R
C27 C 0.5771(6) 0.0308(4) 0.2804(4) 0.078(2) Uani 1 1 d .
H27A H 0.5193 0.0067 0.2592 0.094 Uiso 1 1 calc R
C28 C 0.3743(5) 0.1394(3) 0.6006(4) 0.0583(18) Uani 1 1 d .
C29 C 0.4705(5) 0.1285(3) 0.6667(4) 0.0567(17) Uani 1 1 d .
C30 C 0.5733(6) 0.1224(3) 0.6471(4) 0.077(2) Uani 1 1 d .
H30A H 0.5826 0.1236 0.5934 0.092 Uiso 1 1 calc R
C31 C 0.6643(6) 0.1143(4) 0.7081(6) 0.091(3) Uani 1 1 d .
H31A H 0.7343 0.1085 0.6955 0.109 Uiso 1 1 calc R
C32 C 0.6489(7) 0.1151(3) 0.7866(5) 0.093(3) Uani 1 1 d .
H32A H 0.7101 0.1115 0.8274 0.111 Uiso 1 1 calc R
C33 C 0.5485(7) 0.1209(3) 0.8069(4) 0.087(3) Uani 1 1 d .
H33A H 0.5395 0.1204 0.8607 0.104 Uiso 1 1 calc R
C34 C 0.4597(6) 0.1274(3) 0.7464(4) 0.073(2) Uani 1 1 d .
H34A H 0.3896 0.1312 0.7598 0.088 Uiso 1 1 calc R
C35 C 0.2707(5) 0.1214(3) 0.6120(4) 0.071(2) Uani 1 1 d .
H35A H 0.2654 0.1044 0.6612 0.086 Uiso 1 1 calc R
C36 C 0.1742(5) 0.1266(3) 0.5560(4) 0.0580(18) Uani 1 1 d .
C37 C 0.0708(5) 0.1012(3) 0.5747(4) 0.0550(17) Uani 1 1 d .
C38 C 0.0532(6) 0.0936(4) 0.6538(4) 0.092(3) Uani 1 1 d .
H38A H 0.1046 0.1072 0.6968 0.110 Uiso 1 1 calc R
C39 C -0.0400(7) 0.0662(4) 0.6678(5) 0.106(3) Uani 1 1 d .
H39A H -0.0519 0.0614 0.7206 0.127 Uiso 1 1 calc R
C40 C -0.1148(7) 0.0459(4) 0.6061(6) 0.109(3) Uani 1 1 d .
H40A H -0.1769 0.0267 0.6169 0.131 Uiso 1 1 calc R
C41 C -0.1006(6) 0.0534(4) 0.5293(5) 0.105(3) Uani 1 1 d .
H41A H -0.1528 0.0399 0.4868 0.126 Uiso 1 1 calc R
C42 C -0.0072(6) 0.0813(3) 0.5145(4) 0.077(2) Uani 1 1 d .
H42A H 0.0024 0.0866 0.4613 0.092 Uiso 1 1 calc R
C43 C 0.2660(4) 0.3215(3) 0.4941(3) 0.0409(15) Uani 1 1 d .
C44 C 0.1850(5) 0.3614(3) 0.5231(3) 0.0450(15) Uani 1 1 d .
C45 C 0.0933(4) 0.3393(3) 0.5485(3) 0.0521(16) Uani 1 1 d .
H45A H 0.0818 0.3002 0.5474 0.063 Uiso 1 1 calc R
C46 C 0.0183(5) 0.3747(4) 0.5758(4) 0.068(2) Uani 1 1 d .
H46A H -0.0433 0.3593 0.5932 0.082 Uiso 1 1 calc R
C47 C 0.0332(6) 0.4315(4) 0.5774(4) 0.081(2) Uani 1 1 d .
H47A H -0.0173 0.4549 0.5968 0.097 Uiso 1 1 calc R
C48 C 0.1229(6) 0.4546(3) 0.5505(4) 0.078(2) Uani 1 1 d .
H48A H 0.1323 0.4938 0.5501 0.093 Uiso 1 1 calc R
C49 C 0.1991(5) 0.4192(3) 0.5240(4) 0.0615(18) Uani 1 1 d .
H49A H 0.2606 0.4348 0.5066 0.074 Uiso 1 1 calc R
C50 C 0.3723(4) 0.3411(3) 0.4886(3) 0.0430(14) Uani 1 1 d .
H50A H 0.3944 0.3763 0.5108 0.052 Uiso 1 1 calc R
C51 C 0.4468(4) 0.3100(3) 0.4511(3) 0.0445(14) Uani 1 1 d .
C52 C 0.5568(4) 0.3363(3) 0.4458(3) 0.0440(15) Uani 1 1 d .
C53 C 0.6139(5) 0.3696(3) 0.5062(4) 0.0559(17) Uani 1 1 d .
H53A H 0.5835 0.3776 0.5519 0.067 Uiso 1 1 calc R
C54 C 0.7160(5) 0.3912(3) 0.4990(4) 0.071(2) Uani 1 1 d .
H54A H 0.7544 0.4129 0.5408 0.085 Uiso 1 1 calc R
C55 C 0.7618(5) 0.3813(3) 0.4321(5) 0.076(2) Uani 1 1 d .
H55A H 0.8305 0.3964 0.4274 0.091 Uiso 1 1 calc R
C56 C 0.7041(6) 0.3487(3) 0.3718(4) 0.079(2) Uani 1 1 d .
H56A H 0.7343 0.3417 0.3256 0.095 Uiso 1 1 calc R
C57 C 0.6030(5) 0.3263(3) 0.3780(4) 0.067(2) Uani 1 1 d .
H57A H 0.5653 0.3042 0.3362 0.080 Uiso 1 1 calc R
O1W O 0.5773(12) -0.0041(6) 0.5091(9) 0.289(7) Uani 1 1 d D
H1W H 0.591(5) 0.0358(10) 0.493(4) 0.080 Uiso 1 1 d D
H2W H 0.613(5) -0.0370(18) 0.541(3) 0.080 Uiso 1 1 d D

loop_
_atom_site_aniso_label
_atom_site_aniso_U_11
_atom_site_aniso_U_22
_atom_site_aniso_U_33
_atom_site_aniso_U_23
_atom_site_aniso_U_13
_atom_site_aniso_U_12
Eu 0.04754(17) 0.0522(2) 0.03662(15) -0.00689(19) 0.00957(11) -0.0075(2)
O1 0.054(2) 0.048(3) 0.051(2) -0.016(2) 0.012(2) -0.002(2)
O2 0.055(3) 0.065(3) 0.057(3) -0.017(2) 0.006(2) 0.001(2)
O3 0.055(3) 0.084(4) 0.042(2) 0.002(2) 0.004(2) -0.011(2)
O4 0.052(2) 0.071(3) 0.039(2) 0.012(2) -0.0011(19) -0.009(2)
O5 0.049(2) 0.053(3) 0.054(2) -0.015(2) 0.0150(19) -0.015(2)
O6 0.056(3) 0.061(3) 0.063(3) -0.017(2) 0.024(2) -0.016(2)
N1 0.062(3) 0.053(4) 0.045(3) -0.006(3) 0.018(3) -0.006(3)
N2 0.060(3) 0.051(4) 0.029(3) -0.006(2) 0.007(2) -0.002(3)
C1 0.069(5) 0.084(6) 0.057(4) -0.012(4) 0.030(4) -0.009(4)
C2 0.093(6) 0.073(6) 0.073(5) -0.014(4) 0.054(5) -0.025(5)
C3 0.114(6) 0.079(6) 0.049(4) -0.003(4) 0.035(5) -0.021(5)
C4 0.094(5) 0.059(5) 0.039(4) -0.008(3) 0.015(4) -0.005(4)
C5 0.073(5) 0.049(4) 0.031(3) -0.002(3) 0.014(3) 0.001(4)
C6 0.069(4) 0.040(4) 0.031(3) -0.003(3) 0.007(3) 0.006(3)
C7 0.078(5) 0.059(5) 0.030(3) -0.006(3) -0.003(3) -0.001(4)
C8 0.059(4) 0.055(5) 0.050(4) -0.009(3) -0.001(3) -0.001(4)
C9 0.057(4) 0.069(5) 0.045(4) 0.001(3) 0.006(3) -0.002(4)
C10 0.061(4) 0.074(5) 0.027(3) 0.001(3) 0.010(3) 0.005(4)
C11 0.074(5) 0.122(8) 0.055(4) -0.001(4) -0.013(4) 0.000(5)
C12 0.176(9) 0.148(9) 0.045(4) 0.018(5) 0.051(5) -0.029(7)
C13 0.050(4) 0.048(4) 0.047(4) 0.003(3) 0.008(3) -0.005(3)
C14 0.057(4) 0.053(5) 0.034(3) 0.000(3) 0.006(3) -0.010(3)
C15 0.050(4) 0.053(5) 0.057(4) -0.001(3) 0.007(3) -0.002(3)
C16 0.075(5) 0.070(6) 0.050(4) -0.025(4) 0.007(4) -0.016(4)
C17 0.064(5) 0.089(7) 0.059(5) -0.003(4) -0.003(4) -0.020(5)
C18 0.051(4) 0.075(6) 0.068(5) 0.001(4) 0.004(4) -0.003(4)
C19 0.049(4) 0.064(5) 0.057(4) -0.009(4) 0.006(3) 0.006(4)
C20 0.049(4) 0.064(5) 0.060(4) -0.023(4) 0.008(3) 0.002(4)
C21 0.046(4) 0.059(5) 0.060(4) 0.009(4) 0.008(3) 0.000(4)
C22 0.052(4) 0.063(5) 0.058(4) 0.005(4) 0.010(3) 0.008(4)
C23 0.044(4) 0.083(7) 0.129(7) -0.019(5) 0.004(4) -0.007(4)
C24 0.044(5) 0.103(9) 0.185(10) 0.005(7) 0.003(5) -0.013(5)
C25 0.063(6) 0.108(9) 0.121(7) 0.020(6) 0.026(5) 0.018(6)
C26 0.073(6) 0.116(9) 0.098(6) -0.006(6) 0.020(5) 0.030(6)
C27 0.062(5) 0.080(7) 0.088(5) -0.011(5) 0.000(4) 0.009(4)
C28 0.059(4) 0.064(5) 0.051(4) -0.005(4) 0.007(3) -0.002(4)
C29 0.060(4) 0.051(5) 0.054(4) -0.008(3) -0.005(3) 0.008(4)
C30 0.067(5) 0.085(6) 0.078(5) -0.008(4) 0.009(4) 0.007(4)
C31 0.056(5) 0.105(8) 0.108(7) -0.007(6) 0.004(5) 0.011(5)
C32 0.094(7) 0.080(7) 0.087(6) -0.006(5) -0.032(5) 0.016(5)
C33 0.100(6) 0.099(7) 0.054(5) -0.004(4) -0.010(5) 0.022(6)
C34 0.068(5) 0.092(6) 0.055(4) -0.005(4) -0.004(4) 0.014(4)
C35 0.050(4) 0.111(7) 0.051(4) 0.026(4) 0.002(3) -0.006(4)
C36 0.060(4) 0.061(5) 0.052(4) -0.002(4) 0.006(3) 0.004(4)
C37 0.038(3) 0.066(5) 0.063(4) 0.019(4) 0.012(3) 0.004(3)
C38 0.066(5) 0.151(9) 0.060(5) 0.033(5) 0.015(4) -0.010(5)
C39 0.070(5) 0.177(10) 0.073(5) 0.055(6) 0.020(5) -0.001(6)
C40 0.078(6) 0.130(9) 0.126(8) 0.051(7) 0.032(6) -0.018(6)
C41 0.079(6) 0.136(9) 0.100(7) 0.010(6) 0.013(5) -0.038(6)
C42 0.065(5) 0.099(7) 0.069(5) 0.006(4) 0.016(4) -0.018(5)
C43 0.038(3) 0.055(5) 0.028(3) -0.003(3) -0.001(2) -0.006(3)
C44 0.044(4) 0.052(5) 0.035(3) -0.005(3) -0.003(3) -0.002(3)
C45 0.038(3) 0.061(5) 0.057(4) 0.004(3) 0.007(3) -0.001(3)
C46 0.045(4) 0.085(7) 0.075(5) 0.005(5) 0.012(3) 0.007(4)
C47 0.053(5) 0.090(7) 0.099(6) -0.015(5) 0.011(4) 0.020(5)
C48 0.067(5) 0.054(5) 0.109(6) -0.020(4) 0.007(4) 0.005(4)
C49 0.041(4) 0.073(6) 0.069(4) -0.011(4) 0.004(3) 0.002(4)
C50 0.043(3) 0.041(4) 0.044(3) -0.005(3) 0.003(3) -0.007(3)
C51 0.047(3) 0.051(4) 0.035(3) 0.001(3) 0.006(2) -0.008(4)
C52 0.043(3) 0.046(4) 0.043(3) 0.000(3) 0.008(3) -0.003(3)
C53 0.046(4) 0.066(5) 0.056(4) -0.012(4) 0.009(3) 0.003(3)
C54 0.044(4) 0.064(5) 0.101(6) -0.019(4) 0.005(4) -0.016(4)
C55 0.046(4) 0.083(6) 0.103(6) -0.002(5) 0.020(4) -0.007(4)
C56 0.066(5) 0.104(7) 0.077(5) -0.011(5) 0.040(4) -0.015(5)
C57 0.053(4) 0.088(6) 0.064(4) -0.012(4) 0.022(3) -0.022(4)
O1W 0.48(2) 0.179(12) 0.204(11) 0.039(9) 0.047(18) -0.01(2)

loop_
_atom_type_symbol
_atom_type_description
_atom_type_scat_dispersion_real
_atom_type_scat_dispersion_imag
_atom_type_scat_source
C C 0.0033 0.0016 'International Tables Vol C Tables 4.2.6.8 and 6.1.1.4'
H H 0.0000 0.0000 'International Tables Vol C Tables 4.2.6.8 and 6.1.1.4'
N N 0.0061 0.0033 'International Tables Vol C Tables 4.2.6.8 and 6.1.1.4'
O O 0.0106 0.0060 'International Tables Vol C Tables 4.2.6.8 and 6.1.1.4'
Eu Eu -0.1578 3.6682 'International Tables Vol C Tables 4.2.6.8 and 6.1.1.4'

loop_
_geom_angle_atom_site_label_1
_geom_angle_atom_site_label_2
_geom_angle_atom_site_label_3
_geom_angle
O4 Eu O2 121.52(15)
O4 Eu O1 76.48(13)
O2 Eu O1 71.97(13)
O4 Eu O5 79.24(14)
O2 Eu O5 149.46(14)
O1 Eu O5 138.14(13)
O4 Eu O6 141.93(13)
O2 Eu O6 79.45(15)
O1 Eu O6 141.33(13)
O5 Eu O6 71.52(13)
O4 Eu O3 72.90(13)
O2 Eu O3 78.52(14)
O1 Eu O3 115.90(14)
O5 Eu O3 88.19(14)
O6 Eu O3 82.17(14)
O4 Eu N2 78.76(14)
O2 Eu N2 130.92(13)
O1 Eu N2 70.89(14)
O5 Eu N2 71.27(13)
O6 Eu N2 112.84(15)
O3 Eu N2 147.66(13)
O4 Eu N1 136.25(14)
O2 Eu N1 78.82(15)
O1 Eu N1 74.50(14)
O5 Eu N1 101.93(15)
O6 Eu N1 74.84(15)
O3 Eu N1 150.19(15)
N2 Eu N1 61.16(15)
C13 O1 Eu 136.0(4)
C21 O2 Eu 135.8(4)
C28 O3 Eu 134.5(4)
C36 O4 Eu 137.4(4)
C43 O5 Eu 137.7(3)
C51 O6 Eu 136.5(3)
C5 N1 C1 117.6(5)
C5 N1 Eu 122.7(4)
C1 N1 Eu 119.6(4)
C10 N2 C6 117.5(5)
C10 N2 Eu 119.5(3)
C6 N2 Eu 121.4(4)
N1 C1 C2 123.6(7)
C1 C2 C3 119.2(6)
C4 C3 C2 117.1(6)
C4 C3 C12 121.5(8)
C2 C3 C12 121.4(7)
C3 C4 C5 120.8(7)
N1 C5 C4 121.6(6)
N1 C5 C6 116.2(5)
C4 C5 C6 122.2(6)
N2 C6 C7 120.6(5)
N2 C6 C5 115.3(5)
C7 C6 C5 124.0(5)
C8 C7 C6 121.1(5)
C7 C8 C9 117.3(5)
C7 C8 C11 121.7(6)
C9 C8 C11 120.9(6)
C10 C9 C8 119.0(6)
N2 C10 C9 124.2(5)
O1 C13 C20 124.4(5)
O1 C13 C14 116.5(5)
C20 C13 C14 119.1(6)
C19 C14 C15 117.6(5)
C19 C14 C13 118.5(6)
C15 C14 C13 123.9(6)
C16 C15 C14 120.1(6)
C17 C16 C15 120.6(6)
C16 C17 C18 120.6(7)
C17 C18 C19 119.3(6)
C18 C19 C14 121.8(6)
C13 C20 C21 123.0(6)
O2 C21 C20 125.4(6)
O2 C21 C22 115.8(6)
C20 C21 C22 118.8(6)
C23 C22 C27 117.2(7)
C23 C22 C21 119.1(7)
C27 C22 C21 123.7(7)
C22 C23 C24 121.1(8)
C25 C24 C23 120.6(8)
C26 C25 C24 119.5(8)
C25 C26 C27 120.1(9)
C22 C27 C26 121.4(8)
O3 C28 C35 125.6(6)
O3 C28 C29 116.4(6)
C35 C28 C29 118.0(6)
C30 C29 C34 118.8(6)
C30 C29 C28 118.8(6)
C34 C29 C28 122.3(6)
C29 C30 C31 119.6(7)
C32 C31 C30 118.9(7)
C33 C32 C31 122.1(7)
C32 C33 C34 118.3(7)
C33 C34 C29 122.1(7)
C28 C35 C36 125.2(6)
O4 C36 C35 124.1(6)
O4 C36 C37 117.0(5)
C35 C36 C37 118.8(6)
C42 C37 C38 117.7(6)
C42 C37 C36 120.2(6)
C38 C37 C36 122.0(6)
C39 C38 C37 119.6(7)
C40 C39 C38 120.9(7)
C41 C40 C39 120.6(8)
C40 C41 C42 118.9(8)
C37 C42 C41 122.3(7)
O5 C43 C50 124.8(5)
O5 C43 C44 116.0(5)
C50 C43 C44 119.2(5)
C49 C44 C45 118.8(6)
C49 C44 C43 122.2(6)
C45 C44 C43 119.0(6)
C44 C45 C46 120.2(7)
C47 C46 C45 120.8(7)
C46 C47 C48 120.0(7)
C47 C48 C49 119.5(7)
C44 C49 C48 120.7(6)
C43 C50 C51 122.9(5)
O6 C51 C50 125.6(5)
O6 C51 C52 116.2(5)
C50 C51 C52 118.2(6)
C53 C52 C57 118.5(5)
C53 C52 C51 122.8(5)
C57 C52 C51 118.7(5)
C54 C53 C52 120.2(6)
C55 C54 C53 121.4(6)
C54 C55 C56 118.2(6)
C55 C56 C57 121.5(6)
C56 C57 C52 120.2(6)

loop_
_geom_bond_atom_site_label_1
_geom_bond_atom_site_label_2
_geom_bond_distance
Eu O4 2.326(4)
Eu O2 2.332(4)
Eu O1 2.349(4)
Eu O5 2.359(4)
Eu O6 2.368(4)
Eu O3 2.371(4)
Eu N2 2.600(4)
Eu N1 2.601(5)
O1 C13 1.247(6)
O2 C21 1.269(7)
O3 C28 1.273(7)
O4 C36 1.267(7)
O5 C43 1.250(6)
O6 C51 1.254(7)
N1 C5 1.327(7)
N1 C1 1.337(7)
N2 C10 1.327(6)
N2 C6 1.351(6)
C1 C2 1.367(8)
C2 C3 1.379(9)
C3 C4 1.370(9)
C3 C12 1.512(8)
C4 C5 1.382(7)
C5 C6 1.476(7)
C6 C7 1.380(7)
C7 C8 1.374(8)
C8 C9 1.375(7)
C8 C11 1.497(8)
C9 C10 1.365(7)
C13 C20 1.391(7)
C13 C14 1.499(7)
C14 C19 1.384(7)
C14 C15 1.386(8)
C15 C16 1.382(8)
C16 C17 1.354(8)
C17 C18 1.361(9)
C18 C19 1.374(8)
C20 C21 1.407(8)
C21 C22 1.497(8)
C22 C23 1.364(9)
C22 C27 1.371(9)
C23 C24 1.371(9)
C24 C25 1.349(11)
C25 C26 1.345(11)
C26 C27 1.374(9)
C28 C35 1.384(8)
C28 C29 1.499(8)
C29 C30 1.365(8)
C29 C34 1.369(8)
C30 C31 1.395(9)
C31 C32 1.365(9)
C32 C33 1.340(9)
C33 C34 1.367(8)
C35 C36 1.387(7)
C36 C37 1.485(8)
C37 C42 1.353(8)
C37 C38 1.394(8)
C38 C39 1.370(9)
C39 C40 1.349(11)
C40 C41 1.345(10)
C41 C42 1.379(9)
C43 C50 1.401(7)
C43 C44 1.508(8)
C44 C49 1.372(8)
C44 C45 1.373(7)
C45 C46 1.376(8)
C46 C47 1.350(9)
C47 C48 1.372(9)
C48 C49 1.382(8)
C50 C51 1.403(7)
C51 C52 1.501(7)
C52 C53 1.377(7)
C52 C57 1.378(7)
C53 C54 1.375(8)
C54 C55 1.362(8)
C55 C56 1.369(9)
C56 C57 1.370(8)
